data_4029499
loop_
_publ_author_name
'Yan, Chao Guo'
'Wang, Qi Fang'
'Song, Xiao Kai'
'Sun, Jing'

_publ_section_title
;
 One-step synthesis of pyrido[1,2-a]benzimidazole derivatives by a novel
 multicomponent reaction of chloroacetonitrile, malononitrile, aromatic
 aldehyde, and pyridine.
;
_journal_issue 2
_journal_name_full 'The Journal of organic chemistry'
_journal_page_first 710
_journal_page_last 718
_journal_paper_doi 10.1021/jo802166t
_journal_volume 74
_journal_year 2009
_chemical_formula_moiety 'C32 H28 N4'
_chemical_formula_sum 'C32 H28 N4'
_chemical_formula_weight 468.58
_chemical_name_systematic
; 
 ? 
;
_space_group_IT_number 2
_symmetry_cell_setting triclinic
_symmetry_space_group_name_Hall '-P 1'
_symmetry_space_group_name_H-M 'P -1'
_atom_sites_solution_hydrogens geom
_atom_sites_solution_primary direct
_atom_sites_solution_secondary difmap
_audit_creation_method SHELXL-97
_cell_angle_alpha 90.040(3)
_cell_angle_beta 104.859(3)
_cell_angle_gamma 99.734(3)
_cell_formula_units_Z 2
_cell_length_a 10.0403(18)
_cell_length_b 10.9408(19)
_cell_length_c 12.564(2)
_cell_measurement_reflns_used 1283
_cell_measurement_temperature 296(2)
_cell_measurement_theta_max 21.1
_cell_measurement_theta_min 2.3
_cell_volume 1313.4(4)
_computing_cell_refinement 'Bruker SMART'
_computing_data_collection 'Bruker SMART'
_computing_data_reduction 'Bruker SAINT'
_computing_molecular_graphics 'Bruker SHELXTL'
_computing_publication_material 'Bruker SHELXTL'
_computing_structure_refinement 'SHELXL-97 (Sheldrick, 1997)'
_computing_structure_solution 'SHELXS-97 (Sheldrick, 1990)'
_diffrn_ambient_temperature 296(2)
_diffrn_measured_fraction_theta_full 0.990
_diffrn_measured_fraction_theta_max 0.990
_diffrn_radiation_monochromator graphite
_diffrn_radiation_source 'fine-focus sealed tube'
_diffrn_radiation_type MoK\a
_diffrn_radiation_wavelength 0.71073
_diffrn_reflns_av_R_equivalents 0.0370
_diffrn_reflns_av_sigmaI/netI 0.0663
_diffrn_reflns_limit_h_max 12
_diffrn_reflns_limit_h_min -11
_diffrn_reflns_limit_k_max 12
_diffrn_reflns_limit_k_min -13
_diffrn_reflns_limit_l_max 15
_diffrn_reflns_limit_l_min -15
_diffrn_reflns_number 10111
_diffrn_reflns_theta_full 25.60
_diffrn_reflns_theta_max 25.60
_diffrn_reflns_theta_min 1.68
_exptl_absorpt_coefficient_mu 0.071
_exptl_absorpt_correction_T_max 0.9874
_exptl_absorpt_correction_T_min 0.9819
_exptl_absorpt_correction_type multi-scan
_exptl_absorpt_process_details sadabs
_exptl_crystal_density_diffrn 1.185
_exptl_crystal_density_method 'not measured'
_exptl_crystal_F_000 496
_exptl_crystal_size_max 0.26
_exptl_crystal_size_mid 0.25
_exptl_crystal_size_min 0.18
_refine_diff_density_max 0.479
_refine_diff_density_min -0.321
_refine_diff_density_rms 0.045
_refine_ls_extinction_method none
_refine_ls_goodness_of_fit_ref 1.039
_refine_ls_hydrogen_treatment constr
_refine_ls_matrix_type full
_refine_ls_number_parameters 319
_refine_ls_number_reflns 4908
_refine_ls_number_restraints 6
_refine_ls_restrained_S_all 1.269
_refine_ls_R_factor_all 0.1350
_refine_ls_R_factor_gt 0.0679
_refine_ls_shift/su_max 0.000
_refine_ls_shift/su_mean 0.000
_refine_ls_structure_factor_coef Fsqd
_refine_ls_weighting_details 'calc w=1/[\s^2^(Fo^2^)+(0.1150P)^2^+0.0160P] where P=(Fo^2^+2Fc^2^)/3'
_refine_ls_weighting_scheme calc
_refine_ls_wR_factor_gt 0.1846
_refine_ls_wR_factor_ref 0.2290
_reflns_number_gt 2466
_reflns_number_total 4908
_reflns_threshold_expression >2sigma(I)
_cod_data_source_file jo802166t_si_001.cif
_cod_data_source_block 5i
_cod_depositor_comments
;
The following automatic conversions were performed:

'_symmetry_cell_setting' value 'Triclinic' changed to 'triclinic'
according to
/usr/data/users/saulius/automatic-downloads/retrospective/ACS/lib/dictionaries/cif_core.dic
dictionary named 'cif_core.dic' version 2.4.2 from 2011-04-26.

Automatic conversion script
Id: cif_fix_values 2281 2013-09-26 08:29:07Z andrius 
;
_cod_original_sg_symbol_Hall -P1
_cod_original_sg_symbol_H-M P-1
_cod_database_code 4029499

loop_
_symmetry_equiv_pos_as_xyz
'x, y, z'
'-x, -y, -z'

loop_
_atom_site_label
_atom_site_type_symbol
_atom_site_fract_x
_atom_site_fract_y
_atom_site_fract_z
_atom_site_U_iso_or_equiv
_atom_site_adp_type
_atom_site_occupancy
_atom_site_symmetry_multiplicity
_atom_site_calc_flag
_atom_site_refinement_flags
C14 C 0.3795(4) 0.4629(3) 0.5789(3) 0.0465(9) Uani 1 1 d .
C10 C 0.1957(4) 0.5019(3) 0.4173(3) 0.0464(9) Uani 1 1 d .
C15 C 0.2755(4) 0.4212(3) 0.4829(3) 0.0458(9) Uani 1 1 d .
C11 C 0.2216(4) 0.6290(3) 0.4478(3) 0.0469(9) Uani 1 1 d .
N1 N 0.3893(3) 0.7875(3) 0.5909(3) 0.0523(8) Uani 1 1 d .
N2 N 0.5086(3) 0.6513(3) 0.6958(3) 0.0560(9) Uani 1 1 d .
C7 C 0.0820(4) 0.4538(3) 0.3169(3) 0.0489(9) Uani 1 1 d .
C17 C 0.4575(4) 0.3795(4) 0.6454(3) 0.0538(10) Uani 1 1 d .
C12 C 0.3309(4) 0.6689(3) 0.5416(3) 0.0468(9) Uani 1 1 d .
C24 C 0.1351(4) 0.7149(3) 0.3831(3) 0.0506(10) Uani 1 1 d .
C16 C 0.2498(4) 0.2909(4) 0.4518(3) 0.0508(10) Uani 1 1 d .
C13 C 0.4087(4) 0.5896(3) 0.6087(3) 0.0478(9) Uani 1 1 d .
C18 C 0.3635(5) 0.9038(4) 0.5607(4) 0.0629(11) Uani 1 1 d .
H18 H 0.2942 0.9135 0.4977 0.075 Uiso 1 1 calc R
C6 C 0.1129(4) 0.4163(4) 0.2227(3) 0.0581(11) Uani 1 1 d .
H6 H 0.2047 0.4110 0.2237 0.070 Uiso 1 1 calc R
C22 C 0.4947(4) 0.7697(4) 0.6830(3) 0.0536(10) Uani 1 1 d .
N3 N 0.5197(4) 0.3142(3) 0.6993(3) 0.0743(11) Uani 1 1 d .
N4 N 0.2356(4) 0.1870(3) 0.4318(3) 0.0711(11) Uani 1 1 d .
C28 C 0.1418(4) 0.7449(4) 0.2774(3) 0.0612(11) Uani 1 1 d .
H28 H 0.2029 0.7118 0.2458 0.073 Uiso 1 1 calc R
C25 C 0.0443(4) 0.7672(4) 0.4279(3) 0.0635(11) Uani 1 1 d .
H25 H 0.0382 0.7490 0.4989 0.076 Uiso 1 1 calc R
C9 C -0.1615(4) 0.4244(4) 0.2169(3) 0.0643(12) Uani 1 1 d .
H9 H -0.2539 0.4254 0.2169 0.077 Uiso 1 1 calc R
C5 C 0.0073(5) 0.3865(4) 0.1265(3) 0.0658(12) Uani 1 1 d .
H5 H 0.0303 0.3616 0.0636 0.079 Uiso 1 1 calc R
C32 C 0.0590(5) 0.8229(4) 0.2185(4) 0.0673(12) Uani 1 1 d .
H32 H 0.0648 0.8409 0.1473 0.081 Uiso 1 1 calc R
C21 C 0.5767(4) 0.8752(4) 0.7503(4) 0.0649(12) Uani 1 1 d .
C4 C -0.1308(4) 0.3921(4) 0.1204(3) 0.0606(11) Uani 1 1 d .
C8 C -0.0564(4) 0.4553(4) 0.3136(3) 0.0597(11) Uani 1 1 d .
H8 H -0.0794 0.4774 0.3772 0.072 Uiso 1 1 calc R
C26 C -0.0370(5) 0.8457(4) 0.3687(4) 0.0724(13) Uani 1 1 d .
H26 H -0.0968 0.8802 0.4007 0.087 Uiso 1 1 calc R
C19 C 0.4401(5) 1.0034(4) 0.6238(4) 0.0719(13) Uani 1 1 d .
H19 H 0.4231 1.0825 0.6047 0.086 Uiso 1 1 calc R
C27 C -0.0320(5) 0.8750(4) 0.2620(4) 0.0651(12) Uani 1 1 d .
C20 C 0.5461(5) 0.9884(4) 0.7189(4) 0.0756(14) Uani 1 1 d .
H20 H 0.5970 1.0586 0.7617 0.091 Uiso 1 1 calc R
C29 C -0.1262(5) 0.9587(5) 0.1961(4) 0.0818(14) Uani 1 1 d .
H29 H -0.0926 0.9787 0.1305 0.098 Uiso 1 1 calc R
C3 C -0.2428(5) 0.3678(5) 0.0123(4) 0.0821(15) Uani 1 1 d .
H3 H -0.1928 0.3679 -0.0452 0.099 Uiso 1 1 calc R
C23 C 0.6913(6) 0.8546(5) 0.8460(4) 0.0940(17) Uani 1 1 d .
H23A H 0.7600 0.8203 0.8204 0.141 Uiso 1 1 calc R
H23B H 0.6539 0.7980 0.8937 0.141 Uiso 1 1 calc R
H23C H 0.7341 0.9322 0.8857 0.141 Uiso 1 1 calc R
C30 C -0.2733(5) 0.8903(5) 0.1555(5) 0.1004(18) Uani 1 1 d .
H30A H -0.2750 0.8202 0.1089 0.151 Uiso 1 1 calc R
H30B H -0.3312 0.9447 0.1145 0.151 Uiso 1 1 calc R
H30C H -0.3082 0.8621 0.2173 0.151 Uiso 1 1 calc R
C2 C -0.3259(6) 0.4688(7) -0.0128(5) 0.126 Uani 1 1 d .
H2A H -0.3967 0.4583 0.0270 0.189 Uiso 1 1 calc R
H2B H -0.3695 0.4661 -0.0905 0.189 Uiso 1 1 calc R
H2C H -0.2655 0.5475 0.0089 0.189 Uiso 1 1 calc R
C31 C -0.1139(7) 1.0784(5) 0.2557(6) 0.133(3) Uani 1 1 d .
H31A H -0.1391 1.0632 0.3239 0.200 Uiso 1 1 calc R
H31B H -0.1755 1.1276 0.2112 0.200 Uiso 1 1 calc R
H31C H -0.0192 1.1219 0.2708 0.200 Uiso 1 1 calc R
C1 C -0.3299(8) 0.2408(7) 0.0045(6) 0.148 Uani 1 1 d U
H1A H -0.3790 0.2345 0.0611 0.221 Uiso 1 1 calc R
H1B H -0.2703 0.1795 0.0139 0.221 Uiso 1 1 calc R
H1C H -0.3961 0.2272 -0.0664 0.221 Uiso 1 1 calc R

loop_
_atom_site_aniso_label
_atom_site_aniso_U_11
_atom_site_aniso_U_22
_atom_site_aniso_U_33
_atom_site_aniso_U_23
_atom_site_aniso_U_13
_atom_site_aniso_U_12
C14 0.044(2) 0.046(2) 0.048(2) 0.0011(18) 0.0093(18) 0.0056(18)
C10 0.045(2) 0.047(2) 0.045(2) 0.0007(17) 0.0100(18) 0.0044(18)
C15 0.046(2) 0.040(2) 0.050(2) -0.0007(17) 0.0122(18) 0.0038(17)
C11 0.049(2) 0.044(2) 0.046(2) 0.0012(17) 0.0121(19) 0.0045(18)
N1 0.059(2) 0.0407(19) 0.056(2) -0.0026(15) 0.0159(17) 0.0036(16)
N2 0.054(2) 0.053(2) 0.055(2) -0.0066(16) 0.0068(17) 0.0033(17)
C7 0.046(2) 0.048(2) 0.048(2) -0.0012(17) 0.0068(18) 0.0040(18)
C17 0.049(2) 0.045(2) 0.060(3) -0.001(2) 0.004(2) 0.005(2)
C12 0.049(2) 0.042(2) 0.051(2) -0.0025(18) 0.0148(19) 0.0060(18)
C24 0.050(2) 0.044(2) 0.055(2) 0.0007(18) 0.0092(19) 0.0075(18)
C16 0.051(2) 0.049(3) 0.051(2) -0.0002(19) 0.0096(19) 0.009(2)
C13 0.047(2) 0.046(2) 0.048(2) -0.0008(18) 0.0085(18) 0.0073(18)
C18 0.074(3) 0.043(3) 0.071(3) 0.003(2) 0.017(2) 0.010(2)
C6 0.050(2) 0.065(3) 0.055(2) -0.010(2) 0.007(2) 0.010(2)
C22 0.054(2) 0.049(3) 0.057(2) -0.0048(19) 0.015(2) 0.004(2)
N3 0.066(2) 0.065(3) 0.082(3) 0.005(2) -0.002(2) 0.016(2)
N4 0.076(3) 0.051(2) 0.081(3) -0.0068(19) 0.012(2) 0.0104(19)
C28 0.067(3) 0.062(3) 0.057(3) 0.007(2) 0.017(2) 0.016(2)
C25 0.071(3) 0.065(3) 0.061(3) 0.013(2) 0.023(2) 0.021(2)
C9 0.047(2) 0.082(3) 0.060(3) -0.001(2) 0.007(2) 0.010(2)
C5 0.066(3) 0.075(3) 0.054(2) -0.012(2) 0.012(2) 0.012(2)
C32 0.073(3) 0.075(3) 0.055(3) 0.017(2) 0.015(2) 0.019(3)
C21 0.061(3) 0.056(3) 0.069(3) -0.017(2) 0.009(2) 0.000(2)
C4 0.057(3) 0.063(3) 0.053(2) -0.004(2) 0.001(2) 0.007(2)
C8 0.057(3) 0.070(3) 0.052(2) 0.000(2) 0.015(2) 0.007(2)
C26 0.070(3) 0.072(3) 0.085(3) 0.015(3) 0.027(3) 0.027(2)
C19 0.086(3) 0.044(3) 0.084(3) -0.009(2) 0.025(3) 0.001(2)
C27 0.065(3) 0.058(3) 0.069(3) 0.016(2) 0.009(2) 0.014(2)
C20 0.077(3) 0.054(3) 0.088(4) -0.024(3) 0.019(3) -0.007(2)
C29 0.071(3) 0.075(3) 0.098(4) 0.021(3) 0.010(3) 0.028(3)
C3 0.069(3) 0.095(4) 0.065(3) -0.004(3) -0.003(2) -0.001(3)
C23 0.091(4) 0.080(4) 0.089(4) -0.029(3) -0.012(3) 0.007(3)
C30 0.079(4) 0.106(4) 0.102(4) 0.008(3) -0.006(3) 0.024(3)
C2 0.080 0.213 0.087 0.001 -0.013 0.084
C31 0.123(5) 0.080(4) 0.170(6) 0.013(4) -0.014(5) 0.026(4)
C1 0.130 0.143 0.141 0.007 0.003 -0.002

loop_
_atom_type_symbol
_atom_type_description
_atom_type_scat_dispersion_real
_atom_type_scat_dispersion_imag
_atom_type_scat_source
C C 0.0033 0.0016 'International Tables Vol C Tables 4.2.6.8 and 6.1.1.4'
H H 0.0000 0.0000 'International Tables Vol C Tables 4.2.6.8 and 6.1.1.4'
N N 0.0061 0.0033 'International Tables Vol C Tables 4.2.6.8 and 6.1.1.4'

loop_
_geom_angle_atom_site_label_1
_geom_angle_atom_site_label_2
_geom_angle_atom_site_label_3
_geom_angle
C15 C14 C13 118.5(3)
C15 C14 C17 121.6(3)
C13 C14 C17 119.9(3)
C11 C10 C15 119.8(3)
C11 C10 C7 119.2(3)
C15 C10 C7 121.0(3)
C14 C15 C10 122.3(3)
C14 C15 C16 117.7(3)
C10 C15 C16 120.0(3)
C12 C11 C10 116.6(3)
C12 C11 C24 122.5(3)
C10 C11 C24 120.9(3)
C18 N1 C22 122.1(3)
C18 N1 C12 132.1(3)
C22 N1 C12 105.7(3)
C22 N2 C13 103.8(3)
C6 C7 C8 118.4(4)
C6 C7 C10 120.9(3)
C8 C7 C10 120.5(3)
N3 C17 C14 179.2(4)
C11 C12 C13 124.2(3)
C11 C12 N1 131.6(3)
C13 C12 N1 104.2(3)
C28 C24 C25 117.9(4)
C28 C24 C11 121.8(4)
C25 C24 C11 120.3(4)
N4 C16 C15 176.2(4)
N2 C13 C14 128.6(3)
N2 C13 C12 112.8(3)
C14 C13 C12 118.6(3)
C19 C18 N1 119.0(4)
C19 C18 H18 120.5
N1 C18 H18 120.5
C7 C6 C5 120.0(4)
C7 C6 H6 120.0
C5 C6 H6 120.0
N2 C22 N1 113.5(3)
N2 C22 C21 127.3(4)
N1 C22 C21 119.2(4)
C32 C28 C24 120.8(4)
C32 C28 H28 119.6
C24 C28 H28 119.6
C26 C25 C24 120.8(4)
C26 C25 H25 119.6
C24 C25 H25 119.6
C4 C9 C8 121.0(4)
C4 C9 H9 119.5
C8 C9 H9 119.5
C4 C5 C6 122.5(4)
C4 C5 H5 118.8
C6 C5 H5 118.8
C27 C32 C28 121.8(4)
C27 C32 H32 119.1
C28 C32 H32 119.1
C20 C21 C22 116.9(4)
C20 C21 C23 124.7(4)
C22 C21 C23 118.3(4)
C5 C4 C9 116.9(4)
C5 C4 C3 121.4(4)
C9 C4 C3 121.6(4)
C7 C8 C9 121.1(4)
C7 C8 H8 119.5
C9 C8 H8 119.5
C25 C26 C27 121.5(4)
C25 C26 H26 119.2
C27 C26 H26 119.2
C18 C19 C20 120.4(4)
C18 C19 H19 119.8
C20 C19 H19 119.8
C32 C27 C26 117.2(4)
C32 C27 C29 121.9(4)
C26 C27 C29 120.9(4)
C21 C20 C19 122.4(4)
C21 C20 H20 118.8
C19 C20 H20 118.8
C31 C29 C30 114.0(5)
C31 C29 C27 112.5(5)
C30 C29 C27 110.7(4)
C31 C29 H29 106.3
C30 C29 H29 106.3
C27 C29 H29 106.3
C2 C3 C1 113.8(5)
C2 C3 C4 112.6(4)
C1 C3 C4 111.9(4)
C2 C3 H3 105.9
C1 C3 H3 105.9
C4 C3 H3 105.9
C21 C23 H23A 109.5
C21 C23 H23B 109.5
H23A C23 H23B 109.5
C21 C23 H23C 109.5
H23A C23 H23C 109.5
H23B C23 H23C 109.5
C29 C30 H30A 109.5
C29 C30 H30B 109.5
H30A C30 H30B 109.5
C29 C30 H30C 109.5
H30A C30 H30C 109.5
H30B C30 H30C 109.5
C3 C2 H2A 109.5
C3 C2 H2B 109.5
H2A C2 H2B 109.5
C3 C2 H2C 109.5
H2A C2 H2C 109.5
H2B C2 H2C 109.5
C29 C31 H31A 109.5
C29 C31 H31B 109.5
H31A C31 H31B 109.5
C29 C31 H31C 109.5
H31A C31 H31C 109.5
H31B C31 H31C 109.5
C3 C1 H1A 109.5
C3 C1 H1B 109.5
H1A C1 H1B 109.5
C3 C1 H1C 109.5
H1A C1 H1C 109.5
H1B C1 H1C 109.5

loop_
_geom_bond_atom_site_label_1
_geom_bond_atom_site_label_2
_geom_bond_distance
C14 C15 1.394(5)
C14 C13 1.398(5)
C14 C17 1.432(5)
C10 C11 1.404(5)
C10 C15 1.415(5)
C10 C7 1.493(5)
C15 C16 1.441(5)
C11 C12 1.399(5)
C11 C24 1.488(5)
N1 C18 1.376(5)
N1 C22 1.392(5)
N1 C12 1.403(4)
N2 C22 1.332(5)
N2 C13 1.366(4)
C7 C6 1.377(5)
C7 C8 1.383(5)
C17 N3 1.137(5)
C12 C13 1.401(5)
C24 C28 1.384(5)
C24 C25 1.384(5)
C16 N4 1.141(4)
C18 C19 1.345(6)
C18 H18 0.9300
C6 C5 1.384(5)
C6 H6 0.9300
C22 C21 1.431(6)
C28 C32 1.376(6)
C28 H28 0.9300
C25 C26 1.373(6)
C25 H25 0.9300
C9 C4 1.385(5)
C9 C8 1.388(5)
C9 H9 0.9300
C5 C4 1.382(6)
C5 H5 0.9300
C32 C27 1.375(6)
C32 H32 0.9300
C21 C20 1.360(6)
C21 C23 1.483(6)
C4 C3 1.514(6)
C8 H8 0.9300
C26 C27 1.389(6)
C26 H26 0.9300
C19 C20 1.412(6)
C19 H19 0.9300
C27 C29 1.520(6)
C20 H20 0.9300
C29 C31 1.478(7)
C29 C30 1.498(7)
C29 H29 0.9800
C3 C2 1.482(7)
C3 C1 1.500(8)
C3 H3 0.9800
C23 H23A 0.9600
C23 H23B 0.9600
C23 H23C 0.9600
C30 H30A 0.9600
C30 H30B 0.9600
C30 H30C 0.9600
C2 H2A 0.9600
C2 H2B 0.9600
C2 H2C 0.9600
C31 H31A 0.9600
C31 H31B 0.9600
C31 H31C 0.9600
C1 H1A 0.9600
C1 H1B 0.9600
C1 H1C 0.9600

loop_
_geom_torsion_atom_site_label_1
_geom_torsion_atom_site_label_2
_geom_torsion_atom_site_label_3
_geom_torsion_atom_site_label_4
_geom_torsion
C13 C14 C15 C10 -2.4(5)
C17 C14 C15 C10 178.9(3)
C13 C14 C15 C16 178.2(3)
C17 C14 C15 C16 -0.6(5)
C11 C10 C15 C14 0.8(5)
C7 C10 C15 C14 -178.0(3)
C11 C10 C15 C16 -179.8(3)
C7 C10 C15 C16 1.5(5)
C15 C10 C11 C12 2.2(5)
C7 C10 C11 C12 -179.0(3)
C15 C10 C11 C24 -177.3(3)
C7 C10 C11 C24 1.5(5)
C11 C10 C7 C6 108.7(4)
C15 C10 C7 C6 -72.5(5)
C11 C10 C7 C8 -66.1(5)
C15 C10 C7 C8 112.7(4)
C15 C14 C17 N3 -150(32)
C13 C14 C17 N3 31(32)
C10 C11 C12 C13 -3.8(5)
C24 C11 C12 C13 175.7(3)
C10 C11 C12 N1 176.0(3)
C24 C11 C12 N1 -4.5(6)
C18 N1 C12 C11 -3.8(7)
C22 N1 C12 C11 179.5(4)
C18 N1 C12 C13 176.0(4)
C22 N1 C12 C13 -0.7(4)
C12 C11 C24 C28 111.6(4)
C10 C11 C24 C28 -68.9(5)
C12 C11 C24 C25 -68.6(5)
C10 C11 C24 C25 110.8(4)
C14 C15 C16 N4 -6(7)
C10 C15 C16 N4 175(6)
C22 N2 C13 C14 177.6(4)
C22 N2 C13 C12 -0.6(4)
C15 C14 C13 N2 -177.2(4)
C17 C14 C13 N2 1.6(6)
C15 C14 C13 C12 0.9(5)
C17 C14 C13 C12 179.7(3)
C11 C12 C13 N2 -179.3(3)
N1 C12 C13 N2 0.8(4)
C11 C12 C13 C14 2.3(5)
N1 C12 C13 C14 -177.6(3)
C22 N1 C18 C19 -1.9(6)
C12 N1 C18 C19 -178.1(4)
C8 C7 C6 C5 2.8(6)
C10 C7 C6 C5 -172.1(4)
C13 N2 C22 N1 0.2(4)
C13 N2 C22 C21 -178.2(4)
C18 N1 C22 N2 -176.7(3)
C12 N1 C22 N2 0.3(4)
C18 N1 C22 C21 1.8(5)
C12 N1 C22 C21 178.8(3)
C25 C24 C28 C32 -0.9(6)
C11 C24 C28 C32 178.9(4)
C28 C24 C25 C26 0.4(6)
C11 C24 C25 C26 -179.4(4)
C7 C6 C5 C4 -0.3(7)
C24 C28 C32 C27 0.6(7)
N2 C22 C21 C20 177.9(4)
N1 C22 C21 C20 -0.4(6)
N2 C22 C21 C23 0.1(6)
N1 C22 C21 C23 -178.1(4)
C6 C5 C4 C9 -2.6(7)
C6 C5 C4 C3 175.6(4)
C8 C9 C4 C5 3.0(6)
C8 C9 C4 C3 -175.2(4)
C6 C7 C8 C9 -2.4(6)
C10 C7 C8 C9 172.5(4)
C4 C9 C8 C7 -0.6(6)
C24 C25 C26 C27 0.4(7)
N1 C18 C19 C20 0.6(6)
C28 C32 C27 C26 0.1(7)
C28 C32 C27 C29 -178.5(4)
C25 C26 C27 C32 -0.6(7)
C25 C26 C27 C29 178.0(4)
C22 C21 C20 C19 -0.8(7)
C23 C21 C20 C19 176.8(5)
C18 C19 C20 C21 0.7(7)
C32 C27 C29 C31 -127.9(6)
C26 C27 C29 C31 53.6(7)
C32 C27 C29 C30 103.2(5)
C26 C27 C29 C30 -75.3(6)
C5 C4 C3 C2 -127.4(5)
C9 C4 C3 C2 50.7(6)
C5 C4 C3 C1 102.8(6)
C9 C4 C3 C1 -79.0(6)
